data_2235714
loop_
_publ_author_name
'Dayananda, A. S.'
'Yathirajan, H. S.'
'Keeley, Amanda C.'
'Jasinski, Jerry P.'

_publ_section_title
;
 1-{4-[Bis(4-fluorophenyl)methyl]piperazin-1-yl}ethanone
;
_journal_coeditor_code ZJ2086
_journal_issue 7
_journal_name_full 'Acta Crystallographica Section E'
_journal_page_first o2237
_journal_paper_doi 10.1107/S1600536812028097
_journal_volume 68
_journal_year 2012
_chemical_formula_iupac 'C19 H20 F2 N2 O'
_chemical_formula_moiety 'C19 H20 F2 N2 O'
_chemical_formula_sum 'C19 H20 F2 N2 O'
_chemical_formula_weight 330.37
_chemical_name_systematic
;
1-{4-[Bis(4-fluorophenyl)methyl]piperazin-1-yl}ethanone
;
_space_group_IT_number 14
_symmetry_cell_setting monoclinic
_symmetry_space_group_name_Hall '-P 2yn'
_symmetry_space_group_name_H-M 'P 1 21/n 1'
_atom_sites_solution_hydrogens geom
_atom_sites_solution_primary direct
_atom_sites_solution_secondary difmap
_cell_angle_alpha 90.0
_cell_angle_beta 114.690(5)
_cell_angle_gamma 90.0
_cell_formula_units_Z 4
_cell_length_a 10.1701(5)
_cell_length_b 16.5521(5)
_cell_length_c 11.1690(5)
_cell_measurement_reflns_used 4103
_cell_measurement_temperature 173(2)
_cell_measurement_theta_max 71.2300
_cell_measurement_theta_min 4.3532
_cell_volume 1708.27(14)
_computing_cell_refinement 'CrysAlis PRO (Oxford Diffraction, 2010)'
_computing_data_collection 'CrysAlis PRO (Oxford Diffraction, 2010)'
_computing_data_reduction 'CrysAlis RED (Oxford Diffraction, 2010)'
_computing_molecular_graphics 'SHELXTL (Sheldrick, 2008)'
_computing_publication_material 'SHELXTL (Sheldrick, 2008)'
_computing_structure_refinement 'SHELXL97 (Sheldrick, 2008)'
_computing_structure_solution 'SHELXS97 (Sheldrick, 2008)'
_diffrn_ambient_temperature 173(2)
_diffrn_detector_area_resol_mean 16.1500
_diffrn_measured_fraction_theta_full 1.000
_diffrn_measured_fraction_theta_max 0.994
_diffrn_measurement_device_type 'Oxford Xcalibur Eos Gemini'
_diffrn_measurement_method \w
_diffrn_radiation_monochromator graphite
_diffrn_radiation_source 'Enhance (Cu) X-ray Source'
_diffrn_radiation_type CuK\a
_diffrn_radiation_wavelength 1.54178
_diffrn_reflns_av_R_equivalents 0.0260
_diffrn_reflns_av_sigmaI/netI 0.0208
_diffrn_reflns_limit_h_max 12
_diffrn_reflns_limit_h_min -12
_diffrn_reflns_limit_k_max 20
_diffrn_reflns_limit_k_min -12
_diffrn_reflns_limit_l_max 13
_diffrn_reflns_limit_l_min -13
_diffrn_reflns_number 10536
_diffrn_reflns_theta_full 67.50
_diffrn_reflns_theta_max 71.37
_diffrn_reflns_theta_min 4.95
_exptl_absorpt_coefficient_mu 0.788
_exptl_absorpt_correction_T_max 1.00000
_exptl_absorpt_correction_T_min 0.80221
_exptl_absorpt_correction_type multi-scan
_exptl_absorpt_process_details '(CrysAlis RED; Oxford Diffraction, 2010)'
_exptl_crystal_colour colourless
_exptl_crystal_density_diffrn 1.285
_exptl_crystal_density_method 'not measured'
_exptl_crystal_description chunk
_exptl_crystal_F_000 696
_exptl_crystal_size_max 0.48
_exptl_crystal_size_mid 0.32
_exptl_crystal_size_min 0.22
_refine_diff_density_max 0.408
_refine_diff_density_min -0.337
_refine_ls_extinction_method none
_refine_ls_goodness_of_fit_ref 1.043
_refine_ls_hydrogen_treatment constr
_refine_ls_matrix_type full
_refine_ls_number_parameters 218
_refine_ls_number_reflns 3297
_refine_ls_number_restraints 0
_refine_ls_restrained_S_all 1.043
_refine_ls_R_factor_all 0.0612
_refine_ls_R_factor_gt 0.0535
_refine_ls_shift/su_max 0.000
_refine_ls_shift/su_mean 0.000
_refine_ls_structure_factor_coef Fsqd
_refine_ls_weighting_details 'calc w = 1/[\s^2^(Fo^2^)+(0.0781P)^2^+0.7598P] where P=(Fo^2^+2Fc^2^)/3'
_refine_ls_weighting_scheme calc
_refine_ls_wR_factor_gt 0.1467
_refine_ls_wR_factor_ref 0.1546
_reflns_number_gt 2809
_reflns_number_total 3297
_reflns_threshold_expression I>2\s(I)
_cod_data_source_file zj2086.cif
_cod_data_source_block I
_cod_original_sg_symbol_H-M 'P 21/n'
_cod_database_code 2235714
_cod_database_fobs_code 2235714

loop_
_symmetry_equiv_pos_as_xyz
'x, y, z'
'-x+1/2, y+1/2, -z+1/2'
'-x, -y, -z'
'x-1/2, -y-1/2, z-1/2'

loop_
_atom_site_type_symbol
_atom_site_label
_atom_site_fract_x
_atom_site_fract_y
_atom_site_fract_z
_atom_site_U_iso_or_equiv
_atom_site_adp_type
_atom_site_calc_flag
_atom_site_refinement_flags
_atom_site_occupancy
_atom_site_symmetry_multiplicity
F F1 0.5160(2) 0.80482(10) -0.24955(14) 0.0811(5) Uani d . 1 1
F F2 0.86017(18) 1.06144(9) 0.55722(15) 0.0788(5) Uani d . 1 1
O O1 0.29530(17) 0.50309(9) 0.41107(15) 0.0534(4) Uani d . 1 1
N N1 0.40533(18) 0.62266(10) 0.42534(15) 0.0410(4) Uani d . 1 1
N N2 0.48228(15) 0.75448(8) 0.30161(13) 0.0304(3) Uani d . 1 1
C C1 0.3741(3) 0.57161(13) 0.6169(2) 0.0520(5) Uani d . 1 1
H H1A 0.3212 0.5298 0.6371 0.078 Uiso calc R 1 1
H H1B 0.3382 0.6234 0.6280 0.078 Uiso calc R 1 1
H H1C 0.4749 0.5674 0.6752 0.078 Uiso calc R 1 1
C C2 0.3555(2) 0.56254(11) 0.47665(19) 0.0395(4) Uani d . 1 1
C C3 0.3933(2) 0.61611(12) 0.29096(19) 0.0465(5) Uani d . 1 1
H H3A 0.3142 0.5801 0.2406 0.056 Uiso calc R 1 1
H H3B 0.4819 0.5935 0.2922 0.056 Uiso calc R 1 1
C C4 0.3666(2) 0.69801(12) 0.22666(17) 0.0406(4) Uani d . 1 1
H H4A 0.3605 0.6930 0.1380 0.049 Uiso calc R 1 1
H H4B 0.2749 0.7189 0.2206 0.049 Uiso calc R 1 1
C C5 0.4817(2) 0.76336(11) 0.43201(17) 0.0363(4) Uani d . 1 1
H H5A 0.3886 0.7842 0.4222 0.044 Uiso calc R 1 1
H H5B 0.5555 0.8019 0.4835 0.044 Uiso calc R 1 1
C C6 0.5101(2) 0.68390(12) 0.50348(18) 0.0426(5) Uani d . 1 1
H H6A 0.6072 0.6658 0.5213 0.051 Uiso calc R 1 1
H H6B 0.5038 0.6909 0.5872 0.051 Uiso calc R 1 1
C C7 0.46380(18) 0.83174(11) 0.23205(16) 0.0333(4) Uani d . 1 1
H H7 0.3663 0.8519 0.2120 0.040 Uiso calc R 1 1
C C8 0.47860(19) 0.82157(11) 0.10209(17) 0.0356(4) Uani d . 1 1
C C9 0.5661(2) 0.76331(12) 0.0844(2) 0.0430(4) Uani d . 1 1
H H9 0.6165 0.7276 0.1526 0.052 Uiso calc R 1 1
C C10 0.5799(2) 0.75726(12) -0.0344(2) 0.0508(5) Uani d . 1 1
H H10 0.6388 0.7181 -0.0465 0.061 Uiso calc R 1 1
C C11 0.5044(3) 0.81058(13) -0.1324(2) 0.0522(5) Uani d . 1 1
C C12 0.4182(3) 0.86953(15) -0.1176(2) 0.0576(6) Uani d . 1 1
H H12 0.3689 0.9055 -0.1856 0.069 Uiso calc R 1 1
C C13 0.4060(2) 0.87437(13) 0.00127(19) 0.0472(5) Uani d . 1 1
H H13 0.3477 0.9141 0.0129 0.057 Uiso calc R 1 1
C C14 0.5726(2) 0.89431(11) 0.31739(16) 0.0349(4) Uani d . 1 1
C C15 0.5244(2) 0.96762(12) 0.34201(19) 0.0426(4) Uani d . 1 1
H H15 0.4259 0.9791 0.3044 0.051 Uiso calc R 1 1
C C16 0.6209(3) 1.02416(12) 0.4218(2) 0.0522(5) Uani d . 1 1
H H16 0.5883 1.0736 0.4384 0.063 Uiso calc R 1 1
C C17 0.7645(3) 1.00628(13) 0.4757(2) 0.0507(5) Uani d . 1 1
C C18 0.8181(2) 0.93527(13) 0.4525(2) 0.0496(5) Uani d . 1 1
H H18 0.9171 0.9251 0.4897 0.060 Uiso calc R 1 1
C C19 0.7207(2) 0.87896(12) 0.37212(19) 0.0419(4) Uani d . 1 1
H H19 0.7546 0.8303 0.3544 0.050 Uiso calc R 1 1

loop_
_atom_site_aniso_label
_atom_site_aniso_U_11
_atom_site_aniso_U_22
_atom_site_aniso_U_33
_atom_site_aniso_U_12
_atom_site_aniso_U_13
_atom_site_aniso_U_23
F1 0.1304(14) 0.0839(11) 0.0563(9) 0.0159(10) 0.0658(9) 0.0004(7)
F2 0.0951(11) 0.0602(9) 0.0724(10) -0.0414(8) 0.0264(8) -0.0204(7)
O1 0.0659(9) 0.0428(8) 0.0519(8) -0.0214(7) 0.0250(7) -0.0029(6)
N1 0.0530(9) 0.0380(8) 0.0314(8) -0.0133(7) 0.0170(7) -0.0030(6)
N2 0.0345(7) 0.0299(7) 0.0268(7) -0.0034(6) 0.0128(6) -0.0012(5)
C1 0.0722(14) 0.0438(11) 0.0454(11) -0.0056(10) 0.0300(10) 0.0073(9)
C2 0.0417(9) 0.0368(10) 0.0405(10) -0.0024(8) 0.0177(8) 0.0035(8)
C3 0.0651(12) 0.0400(10) 0.0374(10) -0.0168(9) 0.0245(9) -0.0084(8)
C4 0.0477(10) 0.0448(10) 0.0278(8) -0.0129(8) 0.0143(8) -0.0043(7)
C5 0.0448(10) 0.0348(9) 0.0278(9) -0.0085(7) 0.0137(7) -0.0037(7)
C6 0.0516(11) 0.0410(10) 0.0305(9) -0.0107(8) 0.0126(8) -0.0011(7)
C7 0.0355(8) 0.0342(9) 0.0315(9) 0.0023(7) 0.0152(7) 0.0004(7)
C8 0.0410(9) 0.0347(9) 0.0334(9) -0.0048(7) 0.0181(7) -0.0038(7)
C9 0.0492(11) 0.0379(10) 0.0447(11) 0.0022(8) 0.0224(9) 0.0050(8)
C10 0.0624(13) 0.0402(11) 0.0652(14) 0.0035(9) 0.0420(11) -0.0045(9)
C11 0.0776(14) 0.0523(12) 0.0429(11) 0.0011(11) 0.0411(11) -0.0009(9)
C12 0.0765(15) 0.0617(14) 0.0387(11) 0.0184(12) 0.0281(11) 0.0106(10)
C13 0.0594(12) 0.0488(11) 0.0398(10) 0.0111(9) 0.0271(9) 0.0023(8)
C14 0.0449(9) 0.0345(9) 0.0265(8) -0.0055(7) 0.0161(7) 0.0033(7)
C15 0.0501(11) 0.0404(10) 0.0392(10) 0.0029(8) 0.0206(8) 0.0048(8)
C16 0.0821(16) 0.0304(10) 0.0503(12) -0.0004(10) 0.0338(11) -0.0008(8)
C17 0.0689(14) 0.0413(11) 0.0399(10) -0.0249(10) 0.0207(10) -0.0024(8)
C18 0.0448(10) 0.0541(12) 0.0472(11) -0.0080(9) 0.0165(9) 0.0082(9)
C19 0.0500(11) 0.0349(10) 0.0442(10) 0.0001(8) 0.0232(9) 0.0015(8)

loop_
_atom_type_symbol
_atom_type_description
_atom_type_scat_dispersion_real
_atom_type_scat_dispersion_imag
_atom_type_scat_source
C C 0.0181 0.0091 'International Tables Vol C Tables 4.2.6.8 and 6.1.1.4'
H H 0.0000 0.0000 'International Tables Vol C Tables 4.2.6.8 and 6.1.1.4'
N N 0.0311 0.0180 'International Tables Vol C Tables 4.2.6.8 and 6.1.1.4'
O O 0.0492 0.0322 'International Tables Vol C Tables 4.2.6.8 and 6.1.1.4'
F F 0.0727 0.0534 'International Tables Vol C Tables 4.2.6.8 and 6.1.1.4'

loop_
_geom_angle_atom_site_label_1
_geom_angle_atom_site_label_2
_geom_angle_atom_site_label_3
_geom_angle
C2 N1 C3 119.85(15)
C2 N1 C6 124.48(15)
C3 N1 C6 113.10(15)
C4 N2 C5 107.26(13)
C4 N2 C7 111.08(13)
C5 N2 C7 112.70(13)
C2 C1 H1A 109.5
C2 C1 H1B 109.5
H1A C1 H1B 109.5
C2 C1 H1C 109.5
H1A C1 H1C 109.5
H1B C1 H1C 109.5
O1 C2 N1 121.36(17)
O1 C2 C1 121.08(17)
N1 C2 C1 117.55(16)
N1 C3 C4 110.18(16)
N1 C3 H3A 109.6
C4 C3 H3A 109.6
N1 C3 H3B 109.6
C4 C3 H3B 109.6
H3A C3 H3B 108.1
N2 C4 C3 111.16(15)
N2 C4 H4A 109.4
C3 C4 H4A 109.4
N2 C4 H4B 109.4
C3 C4 H4B 109.4
H4A C4 H4B 108.0
N2 C5 C6 111.14(15)
N2 C5 H5A 109.4
C6 C5 H5A 109.4
N2 C5 H5B 109.4
C6 C5 H5B 109.4
H5A C5 H5B 108.0
N1 C6 C5 111.02(15)
N1 C6 H6A 109.4
C5 C6 H6A 109.4
N1 C6 H6B 109.4
C5 C6 H6B 109.4
H6A C6 H6B 108.0
N2 C7 C14 111.23(13)
N2 C7 C8 111.40(14)
C14 C7 C8 109.55(14)
N2 C7 H7 108.2
C14 C7 H7 108.2
C8 C7 H7 108.2
C13 C8 C9 119.04(17)
C13 C8 C7 118.44(16)
C9 C8 C7 122.48(16)
C8 C9 C10 120.84(18)
C8 C9 H9 119.6
C10 C9 H9 119.6
C11 C10 C9 118.04(18)
C11 C10 H10 121.0
C9 C10 H10 121.0
F1 C11 C10 118.60(19)
F1 C11 C12 118.8(2)
C10 C11 C12 122.56(19)
C11 C12 C13 118.4(2)
C11 C12 H12 120.8
C13 C12 H12 120.8
C8 C13 C12 121.12(19)
C8 C13 H13 119.4
C12 C13 H13 119.4
C15 C14 C19 118.84(17)
C15 C14 C7 119.82(17)
C19 C14 C7 121.33(16)
C14 C15 C16 120.7(2)
C14 C15 H15 119.7
C16 C15 H15 119.7
C17 C16 C15 118.8(2)
C17 C16 H16 120.6
C15 C16 H16 120.6
C16 C17 C18 122.94(19)
C16 C17 F2 118.9(2)
C18 C17 F2 118.1(2)
C17 C18 C19 118.0(2)
C17 C18 H18 121.0
C19 C18 H18 121.0
C18 C19 C14 120.79(19)
C18 C19 H19 119.6
C14 C19 H19 119.6

loop_
_geom_bond_atom_site_label_1
_geom_bond_atom_site_label_2
_geom_bond_distance
F1 C11 1.364(2)
F2 C17 1.367(2)
O1 C2 1.227(2)
N1 C2 1.349(2)
N1 C3 1.458(2)
N1 C6 1.465(2)
N2 C4 1.462(2)
N2 C5 1.466(2)
N2 C7 1.467(2)
C1 C2 1.505(3)
C1 H1A 0.9600
C1 H1B 0.9600
C1 H1C 0.9600
C3 C4 1.505(3)
C3 H3A 0.9700
C3 H3B 0.9700
C4 H4A 0.9700
C4 H4B 0.9700
C5 C6 1.503(3)
C5 H5A 0.9700
C5 H5B 0.9700
C6 H6A 0.9700
C6 H6B 0.9700
C7 C14 1.524(2)
C7 C8 1.530(2)
C7 H7 0.9800
C8 C13 1.372(3)
C8 C9 1.381(3)
C9 C10 1.396(3)
C9 H9 0.9300
C10 C11 1.365(3)
C10 H10 0.9300
C11 C12 1.368(3)
C12 C13 1.386(3)
C12 H12 0.9300
C13 H13 0.9300
C14 C15 1.378(3)
C14 C19 1.393(3)
C15 C16 1.379(3)
C15 H15 0.9300
C16 C17 1.359(3)
C16 H16 0.9300
C17 C18 1.365(3)
C18 C19 1.383(3)
C18 H18 0.9300
C19 H19 0.9300

loop_
_geom_hbond_atom_site_label_D
_geom_hbond_atom_site_label_H
_geom_hbond_atom_site_label_A
_geom_hbond_site_symmetry_A
_geom_hbond_distance_DH
_geom_hbond_distance_HA
_geom_hbond_distance_DA
_geom_hbond_angle_DHA
C13 H13 O1 2 0.93 2.46 3.371(2) 167.4
C15 H15 O1 2 0.93 2.55 3.351(3) 144.9
C18 H18 F2 3_776 0.93 2.54 3.319(3) 141.7

loop_
_geom_torsion_atom_site_label_1
_geom_torsion_atom_site_label_2
_geom_torsion_atom_site_label_3
_geom_torsion_atom_site_label_4
_geom_torsion
C3 N1 C2 O1 -2.5(3)
C6 N1 C2 O1 -163.00(19)
C3 N1 C2 C1 178.49(18)
C6 N1 C2 C1 17.9(3)
C2 N1 C3 C4 145.48(18)
C6 N1 C3 C4 -51.9(2)
C5 N2 C4 C3 -62.16(19)
C7 N2 C4 C3 174.28(15)
N1 C3 C4 N2 58.1(2)
C4 N2 C5 C6 60.94(19)
C7 N2 C5 C6 -176.50(14)
C2 N1 C6 C5 -147.07(18)
C3 N1 C6 C5 51.2(2)
N2 C5 C6 N1 -56.0(2)
C4 N2 C7 C14 172.68(14)
C5 N2 C7 C14 52.28(18)
C4 N2 C7 C8 -64.78(18)
C5 N2 C7 C8 174.82(14)
N2 C7 C8 C13 151.90(17)
C14 C7 C8 C13 -84.6(2)
N2 C7 C8 C9 -30.5(2)
C14 C7 C8 C9 93.0(2)
C13 C8 C9 C10 -0.7(3)
C7 C8 C9 C10 -178.25(18)
C8 C9 C10 C11 0.0(3)
C9 C10 C11 F1 -179.4(2)
C9 C10 C11 C12 0.8(4)
F1 C11 C12 C13 179.4(2)
C10 C11 C12 C13 -0.8(4)
C9 C8 C13 C12 0.6(3)
C7 C8 C13 C12 178.3(2)
C11 C12 C13 C8 0.1(4)
N2 C7 C14 C15 -124.60(17)
C8 C7 C14 C15 111.80(18)
N2 C7 C14 C19 55.1(2)
C8 C7 C14 C19 -68.5(2)
C19 C14 C15 C16 -1.4(3)
C7 C14 C15 C16 178.28(17)
C14 C15 C16 C17 0.0(3)
C15 C16 C17 C18 1.3(3)
C15 C16 C17 F2 -178.55(18)
C16 C17 C18 C19 -1.1(3)
F2 C17 C18 C19 178.75(18)
C17 C18 C19 C14 -0.4(3)
C15 C14 C19 C18 1.6(3)
C7 C14 C19 C18 -178.09(16)

loop_
_cod_related_entry_id
_cod_related_entry_database
_cod_related_entry_code
1 ChemSpider 3979337
